data_1571811
loop_
_publ_author_name
'Nu&#xf1;ez Bahena, Erick'
'Hosseini, Kimia'
'Curto, Sheila Galv&#xe1;n'
'Schafer, Laurel L.'

_publ_section_title
;
 Understanding mechanism driven regioselectivity in zirconium-catalysed
 hydroaminoalkylation: homoallylic amines from conjugated dienes.
;
_journal_issue 27
_journal_name_full 'Chemical science'
_journal_page_first 10571
_journal_page_last 10576
_journal_paper_doi 10.1039/d4sc00636d
_journal_volume 15
_journal_year 2024
_chemical_formula_moiety 'C39 H63 N5 O2 Si Zr, C7 H8'
_chemical_formula_sum 'C46 H71 N5 O2 Si Zr'
_chemical_formula_weight 845.38
_space_group_crystal_system monoclinic
_space_group_IT_number 15
_space_group_name_Hall '-C 2yc'
_space_group_name_H-M_alt 'C 1 2/c 1'
_atom_sites_solution_hydrogens geom
_audit_creation_date 2021-10-28
_audit_creation_method
;
Olex2 1.3
(compiled 2020.11.12 svn.r5f609507 for OlexSys, GUI svn.r6272)
;
_audit_update_record
;
2024-05-25 deposited with the CCDC.	2024-05-29 downloaded from the CCDC.
;
_cell_angle_alpha 90
_cell_angle_beta 111.514(4)
_cell_angle_gamma 90
_cell_formula_units_Z 8
_cell_length_a 34.527(4)
_cell_length_b 10.5749(13)
_cell_length_c 27.352(3)
_cell_measurement_reflns_used 9264
_cell_measurement_temperature 100
_cell_measurement_theta_max 30.50
_cell_measurement_theta_min 2.26
_cell_volume 9291.0(19)
_computing_cell_refinement 'SAINT V8.40B (?, 2016)'
_computing_data_reduction 'SAINT V8.40B (?, 2016)'
_computing_molecular_graphics 'Olex2 1.3 (Dolomanov et al., 2009)'
_computing_publication_material 'Olex2 1.3 (Dolomanov et al., 2009)'
_computing_structure_refinement 'SHELXL 2018/3 (Sheldrick, 2015)'
_computing_structure_solution 'SHELXT 2018/2 (Sheldrick, 2018)'
_diffrn_ambient_temperature 100
_diffrn_measured_fraction_theta_full 1.000
_diffrn_measured_fraction_theta_max 0.998
_diffrn_measurement_device_type 'Bruker APEX-II CCD'
_diffrn_measurement_method '\f and \w scans'
_diffrn_radiation_type MoK\a
_diffrn_radiation_wavelength 0.71073
_diffrn_reflns_av_R_equivalents 0.0661
_diffrn_reflns_av_unetI/netI 0.0330
_diffrn_reflns_Laue_measured_fraction_full 1.000
_diffrn_reflns_Laue_measured_fraction_max 0.998
_diffrn_reflns_number 14182
_diffrn_reflns_point_group_measured_fraction_full 1.000
_diffrn_reflns_point_group_measured_fraction_max 0.998
_diffrn_reflns_theta_full 25.242
_diffrn_reflns_theta_max 30.527
_diffrn_reflns_theta_min 1.268
_diffrn_source_current 30.0
_diffrn_source_power 1.35
_diffrn_source_voltage 45.0
_diffrn_standards_number 0
_exptl_absorpt_coefficient_mu 0.303
_exptl_absorpt_correction_type none
_exptl_absorpt_process_details
;
 TWINABS-2012/1 (Bruker,2012) was used for absorption correction.

Final HKLF 4 output contains 240133 reflections, Rint = 0.0656
 (97937 with I > 3sig(I), Rint = 0.0429)
;
_exptl_crystal_colour yellow
_exptl_crystal_colour_primary yellow
_exptl_crystal_density_diffrn 1.209
_exptl_crystal_description irregular
_exptl_crystal_F_000 3616
_exptl_crystal_size_max 0.24
_exptl_crystal_size_mid 0.22
_exptl_crystal_size_min 0.21
_refine_diff_density_max 0.547
_refine_diff_density_min -0.390
_refine_diff_density_rms 0.067
_refine_ls_extinction_method none
_refine_ls_goodness_of_fit_ref 1.040
_refine_ls_hydrogen_treatment constr
_refine_ls_matrix_type full
_refine_ls_number_parameters 510
_refine_ls_number_reflns 14182
_refine_ls_number_restraints 0
_refine_ls_restrained_S_all 1.040
_refine_ls_R_factor_all 0.0551
_refine_ls_R_factor_gt 0.0388
_refine_ls_shift/su_max 0.003
_refine_ls_shift/su_mean 0.000
_refine_ls_structure_factor_coef Fsqd
_refine_ls_weighting_details 'w=1/[\s^2^(Fo^2^)+(0.0336P)^2^+14.1533P] where P=(Fo^2^+2Fc^2^)/3'
_refine_ls_weighting_scheme calc
_refine_ls_wR_factor_gt 0.0823
_refine_ls_wR_factor_ref 0.0875
_reflns_Friedel_coverage 0.000
_reflns_number_gt 11412
_reflns_number_total 14182
_reflns_threshold_expression 'I > 2\s(I)'
_cod_data_source_file d4sc00636d2.cif
_cod_data_source_block mo_ls938_0m_4dom2
_cod_depositor_comments 'Adding full bibliography for 1571809--1571811.cif.'
_cod_original_cell_volume 9291(2)
_cod_database_code 1571811
_shelx_shelxl_version_number 2018/3
_shelx_space_group_comment
;
The symmetry employed for this shelxl refinement is uniquely defined
by the following loop, which should always be used as a source of
symmetry information in preference to the above space-group names.
They are only intended as comments.
;
_shelx_estimated_absorpt_t_max 0.939
_shelx_estimated_absorpt_t_min 0.931
_olex2_refinement_description
;
1. Fixed Uiso
 At 1.2 times of:
  All C(H) groups, All C(H,H) groups
 At 1.5 times of:
  All C(H,H,H) groups
2.a Ternary CH refined with riding coordinates:
 C4(H4), C3(H3), C28(H28), C1(H1), C37(H37), C31(H31), C5(H5), C34(H34)
2.b Secondary CH2 refined with riding coordinates:
 C23(H23A,H23B), C2(H2A,H2B), C24(H24A,H24B)
2.c Aromatic/amide H refined with riding coordinates:
 C7(H7), C13(H13), C11(H11), C17(H17), C15(H15), C16(H16), C42(H42), C8(H8),
 C9(H9), C14(H14), C10(H10), C44(H44), C46(H46), C45(H45), C43(H43)
2.d Idealised Me refined as rotating group:
 C18(H18A,H18B,H18C), C26(H26A,H26B,H26C), C35(H35A,H35B,H35C), C30(H30A,H30B,
 H30C), C20(H20A,H20B,H20C), C27(H27A,H27B,H27C), C39(H39A,H39B,H39C), C32(H32A,
 H32B,H32C), C33(H33A,H33B,H33C), C19(H19A,H19B,H19C), C29(H29A,H29B,H29C),
 C38(H38A,H38B,H38C), C36(H36A,H36B,H36C), C40(H40A,H40B,H40C)
;
_olex2_submission_special_instructions 'No special instructions were received'

loop_
_space_group_symop_operation_xyz
'x, y, z'
'-x, y, -z+1/2'
'x+1/2, y+1/2, z'
'-x+1/2, y+1/2, -z+1/2'
'-x, -y, -z'
'x, -y, z-1/2'
'-x+1/2, -y+1/2, -z'
'x+1/2, -y+1/2, z-1/2'

loop_
_atom_site_label
_atom_site_type_symbol
_atom_site_fract_x
_atom_site_fract_y
_atom_site_fract_z
_atom_site_U_iso_or_equiv
_atom_site_adp_type
_atom_site_occupancy
_atom_site_site_symmetry_order
_atom_site_calc_flag
_atom_site_refinement_flags_posn
_atom_site_refinement_flags_adp
_atom_site_refinement_flags_occupancy
_atom_site_disorder_assembly
_atom_site_disorder_group
Zr1 Zr 0.35104(2) 0.54338(2) 0.44744(2) 0.01125(4) Uani 1 1 d . . . . .
Si1 Si 0.30358(2) 0.53264(4) 0.53507(2) 0.01438(8) Uani 1 1 d . . . . .
O1 O 0.41596(3) 0.59172(10) 0.49988(4) 0.0160(2) Uani 1 1 d . . . . .
O2 O 0.29786(3) 0.44539(10) 0.38711(4) 0.0164(2) Uani 1 1 d . . . . .
N1 N 0.33623(4) 0.45916(12) 0.50794(5) 0.0128(2) Uani 1 1 d . . . . .
N3 N 0.29581(4) 0.65020(12) 0.39654(5) 0.0144(2) Uani 1 1 d . . . . .
N2 N 0.36964(4) 0.74168(12) 0.46797(5) 0.0138(2) Uani 1 1 d . . . . .
N4 N 0.43927(4) 0.79026(13) 0.52868(5) 0.0178(3) Uani 1 1 d . . . . .
N5 N 0.23426(4) 0.53156(13) 0.34222(5) 0.0179(3) Uani 1 1 d . . . . .
C22 C 0.27474(5) 0.54590(15) 0.37414(6) 0.0148(3) Uani 1 1 d . . . . .
C21 C 0.40847(5) 0.71249(15) 0.49922(6) 0.0146(3) Uani 1 1 d . . . . .
C4 C 0.37710(5) 0.35411(15) 0.41280(6) 0.0160(3) Uani 1 1 d . . . . .
H4 H 0.356543 0.302920 0.384253 0.019 Uiso 1 1 calc R U . . .
C12 C 0.38177(5) 0.31312(16) 0.57848(6) 0.0170(3) Uani 1 1 d . . . . .
C18 C 0.30393(5) 0.70796(16) 0.52687(7) 0.0206(3) Uani 1 1 d . . . . .
H18A H 0.332453 0.739646 0.543467 0.031 Uiso 1 1 calc R U . . .
H18B H 0.286166 0.747343 0.543476 0.031 Uiso 1 1 calc R U . . .
H18C H 0.293352 0.728868 0.489349 0.031 Uiso 1 1 calc R U . . .
C3 C 0.38309(5) 0.32517(15) 0.46465(6) 0.0165(3) Uani 1 1 d . . . . .
H3 H 0.412898 0.323321 0.488986 0.020 Uiso 1 1 calc R U . . .
C7 C 0.41707(6) 0.58377(17) 0.33633(7) 0.0222(3) Uani 1 1 d . . . . .
H7 H 0.442068 0.603066 0.364891 0.027 Uiso 1 1 calc R U . . .
C23 C 0.35376(5) 0.86687(14) 0.44851(6) 0.0156(3) Uani 1 1 d . . . . .
H23A H 0.377468 0.923631 0.452179 0.019 Uiso 1 1 calc R U . . .
H23B H 0.338840 0.901704 0.470265 0.019 Uiso 1 1 calc R U . . .
C26 C 0.30843(5) 1.00033(16) 0.37525(7) 0.0207(3) Uani 1 1 d . . . . .
H26A H 0.293498 1.029059 0.397544 0.031 Uiso 1 1 calc R U . . .
H26B H 0.289627 1.002403 0.338338 0.031 Uiso 1 1 calc R U . . .
H26C H 0.332221 1.056156 0.380177 0.031 Uiso 1 1 calc R U . . .
C13 C 0.41384(5) 0.40106(18) 0.59635(7) 0.0234(3) Uani 1 1 d . . . . .
H13 H 0.413556 0.473289 0.575570 0.028 Uiso 1 1 calc R U . . .
C11 C 0.35105(5) 0.47864(17) 0.30151(7) 0.0219(3) Uani 1 1 d . . . . .
H11 H 0.330496 0.425073 0.305963 0.026 Uiso 1 1 calc R U . . .
C17 C 0.38289(5) 0.20838(16) 0.61010(6) 0.0208(3) Uani 1 1 d . . . . .
H17 H 0.361400 0.146839 0.598312 0.025 Uiso 1 1 calc R U . . .
C28 C 0.20243(5) 0.63142(17) 0.33383(7) 0.0220(3) Uani 1 1 d . . . . .
H28 H 0.216127 0.704092 0.357153 0.026 Uiso 1 1 calc R U . . .
C1 C 0.34564(5) 0.32590(14) 0.52551(6) 0.0155(3) Uani 1 1 d . . . . .
H1 H 0.320252 0.289682 0.529626 0.019 Uiso 1 1 calc R U . . .
C35 C 0.45019(6) 1.02290(17) 0.54073(9) 0.0315(4) Uani 1 1 d . . . . .
H35A H 0.480553 1.014336 0.556052 0.047 Uiso 1 1 calc R U . . .
H35B H 0.441686 1.097464 0.555578 0.047 Uiso 1 1 calc R U . . .
H35C H 0.441299 1.032563 0.502547 0.047 Uiso 1 1 calc R U . . .
C37 C 0.48316(5) 0.74536(17) 0.54787(8) 0.0248(4) Uani 1 1 d . . . . .
H37 H 0.500742 0.818533 0.566500 0.030 Uiso 1 1 calc R U . . .
C31 C 0.21946(5) 0.40609(17) 0.31756(7) 0.0232(3) Uani 1 1 d . . . . .
H31 H 0.190000 0.418517 0.293123 0.028 Uiso 1 1 calc R U . . .
C2 C 0.35426(5) 0.24849(15) 0.48270(6) 0.0174(3) Uani 1 1 d . . . . .
H2A H 0.367296 0.166530 0.497202 0.021 Uiso 1 1 calc R U . . .
H2B H 0.327926 0.231617 0.452877 0.021 Uiso 1 1 calc R U . . .
C30 C 0.16613(5) 0.58782(18) 0.34924(8) 0.0266(4) Uani 1 1 d . . . . .
H30A H 0.150793 0.520349 0.325438 0.040 Uiso 1 1 calc R U . . .
H30B H 0.147420 0.659276 0.346738 0.040 Uiso 1 1 calc R U . . .
H30C H 0.176952 0.555952 0.385402 0.040 Uiso 1 1 calc R U . . .
C24 C 0.28534(5) 0.78221(14) 0.38237(6) 0.0155(3) Uani 1 1 d . . . . .
H24A H 0.270200 0.816566 0.403944 0.019 Uiso 1 1 calc R U . . .
H24B H 0.266519 0.786844 0.345048 0.019 Uiso 1 1 calc R U . . .
C20 C 0.24921(5) 0.47053(18) 0.50275(8) 0.0259(4) Uani 1 1 d . . . . .
H20A H 0.239649 0.485340 0.464781 0.039 Uiso 1 1 calc R U . . .
H20B H 0.230687 0.514215 0.517093 0.039 Uiso 1 1 calc R U . . .
H20C H 0.248885 0.379587 0.509478 0.039 Uiso 1 1 calc R U . . .
C15 C 0.44680(6) 0.2804(2) 0.67564(7) 0.0299(4) Uani 1 1 d . . . . .
H15 H 0.468873 0.269655 0.708601 0.036 Uiso 1 1 calc R U . . .
C5 C 0.39469(5) 0.46193(16) 0.39853(6) 0.0171(3) Uani 1 1 d . . . . .
H5 H 0.424927 0.468671 0.420827 0.021 Uiso 1 1 calc R U . . .
C25 C 0.32399(5) 0.86458(14) 0.39043(6) 0.0150(3) Uani 1 1 d . . . . .
C34 C 0.43005(5) 0.90526(16) 0.55320(7) 0.0209(3) Uani 1 1 d . . . . .
H34 H 0.399225 0.918296 0.537920 0.025 Uiso 1 1 calc R U . . .
C6 C 0.38724(5) 0.50578(15) 0.34465(6) 0.0170(3) Uani 1 1 d . . . . .
C27 C 0.34711(5) 0.81900(16) 0.35546(7) 0.0214(3) Uani 1 1 d . . . . .
H27A H 0.371010 0.874322 0.360320 0.032 Uiso 1 1 calc R U . . .
H27B H 0.328253 0.821285 0.318585 0.032 Uiso 1 1 calc R U . . .
H27C H 0.356873 0.732202 0.365110 0.032 Uiso 1 1 calc R U . . .
C16 C 0.41501(6) 0.19275(18) 0.65863(7) 0.0261(4) Uani 1 1 d . . . . .
H16 H 0.415053 0.121886 0.679996 0.031 Uiso 1 1 calc R U . . .
C39 C 0.49297(6) 0.63676(18) 0.58780(8) 0.0290(4) Uani 1 1 d . . . . .
H39A H 0.480423 0.654631 0.613916 0.044 Uiso 1 1 calc R U . . .
H39B H 0.523199 0.628637 0.605456 0.044 Uiso 1 1 calc R U . . .
H39C H 0.481540 0.557660 0.569534 0.044 Uiso 1 1 calc R U . . .
C32 C 0.21834(6) 0.30536(17) 0.35715(8) 0.0285(4) Uani 1 1 d . . . . .
H32A H 0.246710 0.288655 0.381760 0.043 Uiso 1 1 calc R U . . .
H32B H 0.206264 0.227308 0.338449 0.043 Uiso 1 1 calc R U . . .
H32C H 0.201314 0.335598 0.376612 0.043 Uiso 1 1 calc R U . . .
C42 C 0.42376(6) 0.1907(2) 0.31891(9) 0.0411(6) Uani 1 1 d . . . . .
H42 H 0.412916 0.265603 0.328252 0.049 Uiso 1 1 calc R U . . .
C8 C 0.41053(6) 0.63362(18) 0.28652(7) 0.0285(4) Uani 1 1 d . . . . .
H8 H 0.431107 0.686079 0.281518 0.034 Uiso 1 1 calc R U . . .
C9 C 0.37426(7) 0.60683(19) 0.24458(7) 0.0300(4) Uani 1 1 d . . . . .
H9 H 0.369637 0.641487 0.210859 0.036 Uiso 1 1 calc R U . . .
C14 C 0.44643(6) 0.3842(2) 0.64449(7) 0.0300(4) Uani 1 1 d . . . . .
H14 H 0.468449 0.444118 0.655988 0.036 Uiso 1 1 calc R U . . .
C10 C 0.34469(6) 0.52889(18) 0.25222(7) 0.0278(4) Uani 1 1 d . . . . .
H10 H 0.319820 0.509624 0.223456 0.033 Uiso 1 1 calc R U . . .
C33 C 0.24325(6) 0.3582(2) 0.28395(7) 0.0319(4) Uani 1 1 d . . . . .
H33A H 0.245293 0.425949 0.260573 0.048 Uiso 1 1 calc R U . . .
H33B H 0.228470 0.285922 0.262887 0.048 Uiso 1 1 calc R U . . .
H33C H 0.271274 0.331879 0.306799 0.048 Uiso 1 1 calc R U . . .
C19 C 0.31993(6) 0.50609(18) 0.60762(7) 0.0261(4) Uani 1 1 d . . . . .
H19A H 0.321257 0.415079 0.614808 0.039 Uiso 1 1 calc R U . . .
H19B H 0.299659 0.545460 0.620267 0.039 Uiso 1 1 calc R U . . .
H19C H 0.347413 0.543842 0.625705 0.039 Uiso 1 1 calc R U . . .
C44 C 0.44208(7) -0.0271(2) 0.33437(10) 0.0443(6) Uani 1 1 d . . . . .
H44 H 0.444041 -0.102341 0.354100 0.053 Uiso 1 1 calc R U . . .
C46 C 0.45209(6) 0.0813(2) 0.26284(9) 0.0393(5) Uani 1 1 d . . . . .
H46 H 0.460729 0.079348 0.233633 0.047 Uiso 1 1 calc R U . . .
C45 C 0.45479(6) -0.0257(2) 0.29200(9) 0.0399(5) Uani 1 1 d . . . . .
H45 H 0.465657 -0.100878 0.282903 0.048 Uiso 1 1 calc R U . . .
C29 C 0.18687(6) 0.6794(2) 0.27739(8) 0.0361(5) Uani 1 1 d . . . . .
H29A H 0.210592 0.707236 0.268574 0.054 Uiso 1 1 calc R U . . .
H29B H 0.167860 0.750673 0.273748 0.054 Uiso 1 1 calc R U . . .
H29C H 0.172147 0.611252 0.253543 0.054 Uiso 1 1 calc R U . . .
C43 C 0.42638(7) 0.0831(2) 0.34776(10) 0.0447(6) Uani 1 1 d . . . . .
H43 H 0.417504 0.083755 0.376779 0.054 Uiso 1 1 calc R U . . .
C38 C 0.49624(6) 0.7139(2) 0.50166(9) 0.0349(5) Uani 1 1 d . . . . .
H38A H 0.481461 0.637995 0.483790 0.052 Uiso 1 1 calc R U . . .
H38B H 0.526318 0.698521 0.514588 0.052 Uiso 1 1 calc R U . . .
H38C H 0.489345 0.784930 0.476933 0.052 Uiso 1 1 calc R U . . .
C36 C 0.44221(6) 0.8868(2) 0.61246(7) 0.0326(4) Uani 1 1 d . . . . .
H36A H 0.427904 0.812265 0.618936 0.049 Uiso 1 1 calc R U . . .
H36B H 0.434141 0.961670 0.627571 0.049 Uiso 1 1 calc R U . . .
H36C H 0.472387 0.874532 0.628818 0.049 Uiso 1 1 calc R U . . .
C41 C 0.43674(6) 0.1933(2) 0.27571(9) 0.0398(5) Uani 1 1 d . . . . .
C40 C 0.43458(9) 0.3114(3) 0.24502(11) 0.0569(7) Uani 1 1 d . . . . .
H40A H 0.451790 0.376944 0.268279 0.085 Uiso 1 1 calc R U . . .
H40B H 0.405648 0.340556 0.229918 0.085 Uiso 1 1 calc R U . . .
H40C H 0.444867 0.294460 0.216700 0.085 Uiso 1 1 calc R U . . .

loop_
_atom_site_aniso_label
_atom_site_aniso_U_11
_atom_site_aniso_U_22
_atom_site_aniso_U_33
_atom_site_aniso_U_23
_atom_site_aniso_U_13
_atom_site_aniso_U_12
Zr1 0.01224(7) 0.01025(6) 0.01186(6) -0.00011(5) 0.00511(5) 0.00045(5)
Si1 0.01656(19) 0.0152(2) 0.01293(18) 0.00096(16) 0.00727(15) 0.00182(16)
O1 0.0136(5) 0.0124(5) 0.0212(5) -0.0004(4) 0.0055(4) -0.0007(4)
O2 0.0174(5) 0.0148(5) 0.0138(5) -0.0011(4) 0.0019(4) -0.0002(4)
N1 0.0141(6) 0.0116(5) 0.0127(5) 0.0016(5) 0.0049(4) 0.0019(5)
N3 0.0148(6) 0.0130(6) 0.0134(6) 0.0011(5) 0.0026(5) -0.0001(5)
N2 0.0120(6) 0.0112(6) 0.0172(6) 0.0007(5) 0.0041(5) 0.0009(5)
N4 0.0107(6) 0.0163(6) 0.0244(7) -0.0018(5) 0.0039(5) -0.0003(5)
N5 0.0157(6) 0.0188(7) 0.0164(6) -0.0024(5) 0.0026(5) -0.0023(5)
C22 0.0151(7) 0.0180(7) 0.0110(6) 0.0000(6) 0.0046(5) -0.0013(6)
C21 0.0131(7) 0.0152(7) 0.0170(7) -0.0002(6) 0.0074(6) -0.0016(5)
C4 0.0168(7) 0.0150(7) 0.0162(7) -0.0023(6) 0.0061(6) 0.0046(6)
C12 0.0174(7) 0.0200(8) 0.0153(7) 0.0031(6) 0.0080(6) 0.0056(6)
C18 0.0258(8) 0.0186(8) 0.0213(8) 0.0010(6) 0.0133(7) 0.0047(6)
C3 0.0167(7) 0.0141(7) 0.0196(7) 0.0016(6) 0.0079(6) 0.0039(6)
C7 0.0252(8) 0.0210(8) 0.0224(8) -0.0027(6) 0.0112(7) -0.0012(7)
C23 0.0157(7) 0.0124(6) 0.0174(7) 0.0000(6) 0.0046(6) 0.0009(6)
C26 0.0241(8) 0.0144(7) 0.0218(8) 0.0021(6) 0.0061(7) 0.0012(6)
C13 0.0211(8) 0.0271(9) 0.0198(8) 0.0068(7) 0.0048(6) 0.0004(7)
C11 0.0228(8) 0.0245(9) 0.0195(8) -0.0009(6) 0.0091(6) -0.0003(7)
C17 0.0242(8) 0.0194(8) 0.0207(8) 0.0055(6) 0.0105(7) 0.0057(6)
C28 0.0152(7) 0.0233(8) 0.0240(8) 0.0050(7) 0.0030(6) 0.0003(6)
C1 0.0170(7) 0.0133(7) 0.0161(7) 0.0032(6) 0.0060(6) 0.0011(6)
C35 0.0238(9) 0.0173(9) 0.0461(12) 0.0002(8) 0.0042(8) -0.0036(7)
C37 0.0100(7) 0.0211(8) 0.0386(10) -0.0024(7) 0.0035(7) -0.0011(6)
C31 0.0185(8) 0.0269(9) 0.0215(8) -0.0087(7) 0.0042(6) -0.0068(7)
C2 0.0199(7) 0.0133(7) 0.0182(7) 0.0003(6) 0.0061(6) 0.0012(6)
C30 0.0184(8) 0.0269(9) 0.0339(10) -0.0010(8) 0.0089(7) -0.0020(7)
C24 0.0153(7) 0.0133(7) 0.0162(7) 0.0021(5) 0.0037(6) 0.0013(5)
C20 0.0197(8) 0.0268(9) 0.0346(9) -0.0052(8) 0.0139(7) -0.0012(7)
C15 0.0267(9) 0.0412(11) 0.0175(8) 0.0079(8) 0.0031(7) 0.0105(8)
C5 0.0159(7) 0.0200(7) 0.0169(7) -0.0008(6) 0.0078(6) 0.0020(6)
C25 0.0162(7) 0.0126(7) 0.0162(7) 0.0013(5) 0.0060(6) 0.0003(6)
C34 0.0176(7) 0.0156(7) 0.0251(8) -0.0024(6) 0.0028(6) 0.0004(6)
C6 0.0223(8) 0.0146(7) 0.0182(7) -0.0011(6) 0.0121(6) 0.0032(6)
C27 0.0264(8) 0.0195(8) 0.0223(8) 0.0019(6) 0.0137(7) 0.0002(7)
C16 0.0326(9) 0.0277(9) 0.0194(8) 0.0107(7) 0.0111(7) 0.0127(8)
C39 0.0175(8) 0.0238(9) 0.0358(10) -0.0017(8) -0.0019(7) 0.0020(7)
C32 0.0280(9) 0.0208(9) 0.0398(11) -0.0089(8) 0.0162(8) -0.0085(7)
C42 0.0199(9) 0.0424(13) 0.0560(14) -0.0318(11) 0.0080(9) -0.0015(8)
C8 0.0398(11) 0.0245(9) 0.0261(9) -0.0001(7) 0.0181(8) -0.0057(8)
C9 0.0435(11) 0.0291(10) 0.0195(8) 0.0035(7) 0.0143(8) -0.0015(8)
C14 0.0211(8) 0.0402(11) 0.0230(9) 0.0047(8) 0.0014(7) -0.0015(8)
C10 0.0326(10) 0.0308(10) 0.0176(8) 0.0007(7) 0.0062(7) 0.0000(8)
C33 0.0291(9) 0.0427(12) 0.0229(9) -0.0160(8) 0.0082(7) -0.0086(8)
C19 0.0371(10) 0.0273(9) 0.0181(8) 0.0050(7) 0.0152(7) 0.0110(8)
C44 0.0321(11) 0.0406(13) 0.0586(15) -0.0163(11) 0.0146(10) -0.0115(9)
C46 0.0259(10) 0.0454(13) 0.0401(12) -0.0222(10) 0.0045(9) 0.0004(9)
C45 0.0273(10) 0.0376(12) 0.0505(13) -0.0225(10) 0.0093(9) -0.0006(9)
C29 0.0230(9) 0.0468(13) 0.0323(10) 0.0189(9) 0.0027(8) 0.0016(9)
C43 0.0280(11) 0.0509(14) 0.0569(15) -0.0240(12) 0.0174(10) -0.0120(10)
C38 0.0191(9) 0.0351(10) 0.0568(13) -0.0003(10) 0.0216(9) 0.0006(8)
C36 0.0353(10) 0.0302(10) 0.0240(9) -0.0060(8) 0.0009(8) 0.0065(8)
C41 0.0213(9) 0.0395(12) 0.0465(12) -0.0210(10) -0.0020(9) -0.0007(8)
C40 0.0488(15) 0.0508(16) 0.0577(16) -0.0087(13) 0.0038(13) 0.0042(12)

loop_
_atom_type_symbol
_atom_type_description
_atom_type_scat_dispersion_real
_atom_type_scat_dispersion_imag
_atom_type_scat_source
C C 0.0033 0.0016 'International Tables Vol C Tables 4.2.6.8 and 6.1.1.4'
H H 0.0000 0.0000 'International Tables Vol C Tables 4.2.6.8 and 6.1.1.4'
N N 0.0061 0.0033 'International Tables Vol C Tables 4.2.6.8 and 6.1.1.4'
O O 0.0106 0.0060 'International Tables Vol C Tables 4.2.6.8 and 6.1.1.4'
Si Si 0.0817 0.0704 'International Tables Vol C Tables 4.2.6.8 and 6.1.1.4'
Zr Zr -2.9673 0.5597 'International Tables Vol C Tables 4.2.6.8 and 6.1.1.4'

loop_
_geom_angle_atom_site_label_1
_geom_angle_atom_site_label_2
_geom_angle_atom_site_label_3
_geom_angle
_geom_angle_site_symmetry_1
_geom_angle_site_symmetry_3
_geom_angle_publ_flag
O1 Zr1 C22 164.72(4) . . ?
O1 Zr1 C21 29.23(4) . . ?
O1 Zr1 C4 90.60(5) . . ?
O1 Zr1 C3 79.71(5) . . ?
O1 Zr1 C5 76.29(5) . . ?
O2 Zr1 O1 160.82(4) . . ?
O2 Zr1 C22 29.09(4) . . ?
O2 Zr1 C21 163.68(4) . . ?
O2 Zr1 C4 70.25(5) . . ?
O2 Zr1 C3 84.19(5) . . ?
O2 Zr1 C5 86.46(5) . . ?
N1 Zr1 O1 93.90(5) . . ?
N1 Zr1 O2 90.78(5) . . ?
N1 Zr1 N3 108.02(5) . . ?
N1 Zr1 N2 109.57(5) . . ?
N1 Zr1 C22 97.93(5) . . ?
N1 Zr1 C21 102.41(5) . . ?
N1 Zr1 C4 100.55(5) . . ?
N1 Zr1 C3 71.50(5) . . ?
N1 Zr1 C5 129.97(5) . . ?
N3 Zr1 O1 135.83(5) . . ?
N3 Zr1 O2 59.00(4) . . ?
N3 Zr1 C22 30.14(5) . . ?
N3 Zr1 C21 107.08(5) . . ?
N3 Zr1 C4 120.87(5) . . ?
N3 Zr1 C3 143.14(5) . . ?
N3 Zr1 C5 112.79(5) . . ?
N2 Zr1 O1 59.24(4) . . ?
N2 Zr1 O2 135.75(4) . . ?
N2 Zr1 N3 77.18(5) . . ?
N2 Zr1 C22 107.32(5) . . ?
N2 Zr1 C21 30.04(5) . . ?
N2 Zr1 C4 137.82(5) . . ?
N2 Zr1 C3 138.95(5) . . ?
N2 Zr1 C5 106.66(5) . . ?
C21 Zr1 C22 137.13(5) . . ?
C4 Zr1 C22 96.66(5) . . ?
C4 Zr1 C21 115.80(5) . . ?
C4 Zr1 C3 31.99(5) . . ?
C3 Zr1 C22 113.22(5) . . ?
C3 Zr1 C21 108.93(5) . . ?
C5 Zr1 C22 102.95(5) . . ?
C5 Zr1 C21 92.20(5) . . ?
C5 Zr1 C4 32.66(5) . . ?
C5 Zr1 C3 58.52(5) . . ?
N1 Si1 C18 110.95(7) . . ?
N1 Si1 C20 109.56(7) . . ?
N1 Si1 C19 113.15(7) . . ?
C18 Si1 C20 109.89(8) . . ?
C18 Si1 C19 105.26(8) . . ?
C19 Si1 C20 107.89(9) . . ?
C21 O1 Zr1 93.91(9) . . ?
C22 O2 Zr1 94.52(9) . . ?
Si1 N1 Zr1 121.90(7) . . ?
C1 N1 Zr1 124.71(9) . . ?
C1 N1 Si1 112.57(10) . . ?
C22 N3 Zr1 93.76(9) . . ?
C22 N3 C24 128.80(13) . . ?
C24 N3 Zr1 136.69(10) . . ?
C21 N2 Zr1 94.21(9) . . ?
C21 N2 C23 126.79(13) . . ?
C23 N2 Zr1 137.38(10) . . ?
C21 N4 C37 119.53(13) . . ?
C21 N4 C34 121.15(13) . . ?
C34 N4 C37 117.60(13) . . ?
C22 N5 C28 123.41(14) . . ?
C22 N5 C31 119.43(14) . . ?
C28 N5 C31 116.93(13) . . ?
O2 C22 Zr1 56.39(7) . . ?
O2 C22 N3 111.89(13) . . ?
O2 C22 N5 117.98(14) . . ?
N3 C22 Zr1 56.10(8) . . ?
N3 C22 N5 130.12(15) . . ?
N5 C22 Zr1 169.79(11) . . ?
O1 C21 Zr1 56.87(7) . . ?
O1 C21 N2 112.54(13) . . ?
O1 C21 N4 118.66(14) . . ?
N2 C21 Zr1 55.74(8) . . ?
N2 C21 N4 128.80(14) . . ?
N4 C21 Zr1 174.91(12) . . ?
Zr1 C4 H4 118.4 . . ?
C3 C4 Zr1 74.41(9) . . ?
C3 C4 H4 118.4 . . ?
C3 C4 C5 122.78(15) . . ?
C5 C4 Zr1 73.24(9) . . ?
C5 C4 H4 118.4 . . ?
C13 C12 C17 118.35(15) . . ?
C13 C12 C1 122.74(14) . . ?
C17 C12 C1 118.91(15) . . ?
Si1 C18 H18A 109.5 . . ?
Si1 C18 H18B 109.5 . . ?
Si1 C18 H18C 109.5 . . ?
H18A C18 H18B 109.5 . . ?
H18A C18 H18C 109.5 . . ?
H18B C18 H18C 109.5 . . ?
Zr1 C3 H3 114.5 . . ?
C4 C3 Zr1 73.61(9) . . ?
C4 C3 H3 114.5 . . ?
C4 C3 C2 125.87(15) . . ?
C2 C3 Zr1 104.87(10) . . ?
C2 C3 H3 114.5 . . ?
C6 C7 H7 119.5 . . ?
C8 C7 H7 119.5 . . ?
C8 C7 C6 120.92(17) . . ?
N2 C23 H23A 109.1 . . ?
N2 C23 H23B 109.1 . . ?
N2 C23 C25 112.40(12) . . ?
H23A C23 H23B 107.9 . . ?
C25 C23 H23A 109.1 . . ?
C25 C23 H23B 109.1 . . ?
H26A C26 H26B 109.5 . . ?
H26A C26 H26C 109.5 . . ?
H26B C26 H26C 109.5 . . ?
C25 C26 H26A 109.5 . . ?
C25 C26 H26B 109.5 . . ?
C25 C26 H26C 109.5 . . ?
C12 C13 H13 119.7 . . ?
C12 C13 C14 120.63(17) . . ?
C14 C13 H13 119.7 . . ?
C6 C11 H11 119.5 . . ?
C10 C11 H11 119.5 . . ?
C10 C11 C6 120.96(17) . . ?
C12 C17 H17 119.5 . . ?
C16 C17 C12 121.04(17) . . ?
C16 C17 H17 119.5 . . ?
N5 C28 H28 107.4 . . ?
N5 C28 C30 112.24(14) . . ?
N5 C28 C29 111.14(15) . . ?
C30 C28 H28 107.4 . . ?
C29 C28 H28 107.4 . . ?
C29 C28 C30 111.03(15) . . ?
N1 C1 C12 113.27(13) . . ?
N1 C1 H1 107.6 . . ?
N1 C1 C2 109.72(12) . . ?
C12 C1 H1 107.6 . . ?
C12 C1 C2 110.71(13) . . ?
C2 C1 H1 107.6 . . ?
H35A C35 H35B 109.5 . . ?
H35A C35 H35C 109.5 . . ?
H35B C35 H35C 109.5 . . ?
C34 C35 H35A 109.5 . . ?
C34 C35 H35B 109.5 . . ?
C34 C35 H35C 109.5 . . ?
N4 C37 H37 106.4 . . ?
N4 C37 C39 114.84(15) . . ?
N4 C37 C38 110.47(15) . . ?
C39 C37 H37 106.4 . . ?
C38 C37 H37 106.4 . . ?
C38 C37 C39 111.78(16) . . ?
N5 C31 H31 106.3 . . ?
N5 C31 C32 113.14(14) . . ?
N5 C31 C33 113.38(14) . . ?
C32 C31 H31 106.3 . . ?
C33 C31 H31 106.3 . . ?
C33 C31 C32 110.75(16) . . ?
C3 C2 C1 107.37(13) . . ?
C3 C2 H2A 110.2 . . ?
C3 C2 H2B 110.2 . . ?
C1 C2 H2A 110.2 . . ?
C1 C2 H2B 110.2 . . ?
H2A C2 H2B 108.5 . . ?
C28 C30 H30A 109.5 . . ?
C28 C30 H30B 109.5 . . ?
C28 C30 H30C 109.5 . . ?
H30A C30 H30B 109.5 . . ?
H30A C30 H30C 109.5 . . ?
H30B C30 H30C 109.5 . . ?
N3 C24 H24A 109.0 . . ?
N3 C24 H24B 109.0 . . ?
N3 C24 C25 112.71(12) . . ?
H24A C24 H24B 107.8 . . ?
C25 C24 H24A 109.0 . . ?
C25 C24 H24B 109.0 . . ?
Si1 C20 H20A 109.5 . . ?
Si1 C20 H20B 109.5 . . ?
Si1 C20 H20C 109.5 . . ?
H20A C20 H20B 109.5 . . ?
H20A C20 H20C 109.5 . . ?
H20B C20 H20C 109.5 . . ?
C16 C15 H15 120.1 . . ?
C16 C15 C14 119.83(17) . . ?
C14 C15 H15 120.1 . . ?
Zr1 C5 H5 110.3 . . ?
C4 C5 Zr1 74.10(9) . . ?
C4 C5 H5 110.3 . . ?
C4 C5 C6 126.50(15) . . ?
C6 C5 Zr1 120.44(10) . . ?
C6 C5 H5 110.3 . . ?
C26 C25 C23 107.37(12) . . ?
C26 C25 C24 106.92(13) . . ?
C24 C25 C23 111.78(12) . . ?
C27 C25 C23 110.17(13) . . ?
C27 C25 C26 109.66(13) . . ?
C27 C25 C24 110.81(13) . . ?
N4 C34 C35 112.20(15) . . ?
N4 C34 H34 107.3 . . ?
N4 C34 C36 110.75(14) . . ?
C35 C34 H34 107.3 . . ?
C35 C34 C36 111.77(16) . . ?
C36 C34 H34 107.3 . . ?
C7 C6 C5 118.55(15) . . ?
C11 C6 C7 117.80(15) . . ?
C11 C6 C5 123.59(15) . . ?
C25 C27 H27A 109.5 . . ?
C25 C27 H27B 109.5 . . ?
C25 C27 H27C 109.5 . . ?
H27A C27 H27B 109.5 . . ?
H27A C27 H27C 109.5 . . ?
H27B C27 H27C 109.5 . . ?
C17 C16 H16 120.1 . . ?
C15 C16 C17 119.89(17) . . ?
C15 C16 H16 120.1 . . ?
C37 C39 H39A 109.5 . . ?
C37 C39 H39B 109.5 . . ?
C37 C39 H39C 109.5 . . ?
H39A C39 H39B 109.5 . . ?
H39A C39 H39C 109.5 . . ?
H39B C39 H39C 109.5 . . ?
C31 C32 H32A 109.5 . . ?
C31 C32 H32B 109.5 . . ?
C31 C32 H32C 109.5 . . ?
H32A C32 H32B 109.5 . . ?
H32A C32 H32C 109.5 . . ?
H32B C32 H32C 109.5 . . ?
C43 C42 H42 119.2 . . ?
C43 C42 C41 121.7(2) . . ?
C41 C42 H42 119.2 . . ?
C7 C8 H8 119.9 . . ?
C9 C8 C7 120.27(17) . . ?
C9 C8 H8 119.9 . . ?
C8 C9 H9 120.3 . . ?
C8 C9 C10 119.33(17) . . ?
C10 C9 H9 120.3 . . ?
C13 C14 H14 119.9 . . ?
C15 C14 C13 120.23(18) . . ?
C15 C14 H14 119.9 . . ?
C11 C10 H10 119.6 . . ?
C9 C10 C11 120.71(17) . . ?
C9 C10 H10 119.6 . . ?
C31 C33 H33A 109.5 . . ?
C31 C33 H33B 109.5 . . ?
C31 C33 H33C 109.5 . . ?
H33A C33 H33B 109.5 . . ?
H33A C33 H33C 109.5 . . ?
H33B C33 H33C 109.5 . . ?
Si1 C19 H19A 109.5 . . ?
Si1 C19 H19B 109.5 . . ?
Si1 C19 H19C 109.5 . . ?
H19A C19 H19B 109.5 . . ?
H19A C19 H19C 109.5 . . ?
H19B C19 H19C 109.5 . . ?
C45 C44 H44 120.4 . . ?
C45 C44 C43 119.1(3) . . ?
C43 C44 H44 120.4 . . ?
C45 C46 H46 119.8 . . ?
C45 C46 C41 120.4(2) . . ?
C41 C46 H46 119.8 . . ?
C44 C45 H45 119.2 . . ?
C46 C45 C44 121.5(2) . . ?
C46 C45 H45 119.2 . . ?
C28 C29 H29A 109.5 . . ?
C28 C29 H29B 109.5 . . ?
C28 C29 H29C 109.5 . . ?
H29A C29 H29B 109.5 . . ?
H29A C29 H29C 109.5 . . ?
H29B C29 H29C 109.5 . . ?
C42 C43 C44 119.7(2) . . ?
C42 C43 H43 120.2 . . ?
C44 C43 H43 120.2 . . ?
C37 C38 H38A 109.5 . . ?
C37 C38 H38B 109.5 . . ?
C37 C38 H38C 109.5 . . ?
H38A C38 H38B 109.5 . . ?
H38A C38 H38C 109.5 . . ?
H38B C38 H38C 109.5 . . ?
C34 C36 H36A 109.5 . . ?
C34 C36 H36B 109.5 . . ?
C34 C36 H36C 109.5 . . ?
H36A C36 H36B 109.5 . . ?
H36A C36 H36C 109.5 . . ?
H36B C36 H36C 109.5 . . ?
C42 C41 C40 121.5(2) . . ?
C46 C41 C42 117.5(2) . . ?
C46 C41 C40 121.0(2) . . ?
C41 C40 H40A 109.5 . . ?
C41 C40 H40B 109.5 . . ?
C41 C40 H40C 109.5 . . ?
H40A C40 H40B 109.5 . . ?
H40A C40 H40C 109.5 . . ?
H40B C40 H40C 109.5 . . ?

loop_
_geom_bond_atom_site_label_1
_geom_bond_atom_site_label_2
_geom_bond_distance
_geom_bond_site_symmetry_2
_geom_bond_publ_flag
Zr1 O1 2.2329(11) . ?
Zr1 O2 2.2238(11) . ?
Zr1 N1 2.1008(12) . ?
Zr1 N3 2.2143(13) . ?
Zr1 N2 2.2047(13) . ?
Zr1 C22 2.6620(15) . ?
Zr1 C21 2.6602(16) . ?
Zr1 C4 2.5176(15) . ?
Zr1 C3 2.5278(15) . ?
Zr1 C5 2.5065(15) . ?
Si1 N1 1.7433(13) . ?
Si1 C18 1.8681(17) . ?
Si1 C20 1.8761(18) . ?
Si1 C19 1.8744(17) . ?
O1 C21 1.3019(19) . ?
O2 C22 1.2982(19) . ?
N1 C1 1.4858(19) . ?
N3 C22 1.339(2) . ?
N3 C24 1.4584(19) . ?
N2 C21 1.3354(19) . ?
N2 C23 1.4568(19) . ?
N4 C21 1.352(2) . ?
N4 C37 1.488(2) . ?
N4 C34 1.479(2) . ?
N5 C22 1.3579(19) . ?
N5 C28 1.480(2) . ?
N5 C31 1.491(2) . ?
C4 H4 1.0000 . ?
C4 C3 1.390(2) . ?
C4 C5 1.413(2) . ?
C12 C13 1.390(2) . ?
C12 C17 1.397(2) . ?
C12 C1 1.532(2) . ?
C18 H18A 0.9800 . ?
C18 H18B 0.9800 . ?
C18 H18C 0.9800 . ?
C3 H3 1.0000 . ?
C3 C2 1.501(2) . ?
C7 H7 0.9500 . ?
C7 C6 1.402(2) . ?
C7 C8 1.400(2) . ?
C23 H23A 0.9900 . ?
C23 H23B 0.9900 . ?
C23 C25 1.544(2) . ?
C26 H26A 0.9800 . ?
C26 H26B 0.9800 . ?
C26 H26C 0.9800 . ?
C26 C25 1.536(2) . ?
C13 H13 0.9500 . ?
C13 C14 1.395(2) . ?
C11 H11 0.9500 . ?
C11 C6 1.398(2) . ?
C11 C10 1.390(2) . ?
C17 H17 0.9500 . ?
C17 C16 1.393(2) . ?
C28 H28 1.0000 . ?
C28 C30 1.533(2) . ?
C28 C29 1.524(2) . ?
C1 H1 1.0000 . ?
C1 C2 1.545(2) . ?
C35 H35A 0.9800 . ?
C35 H35B 0.9800 . ?
C35 H35C 0.9800 . ?
C35 C34 1.524(3) . ?
C37 H37 1.0000 . ?
C37 C39 1.535(3) . ?
C37 C38 1.527(3) . ?
C31 H31 1.0000 . ?
C31 C32 1.530(3) . ?
C31 C33 1.527(3) . ?
C2 H2A 0.9900 . ?
C2 H2B 0.9900 . ?
C30 H30A 0.9800 . ?
C30 H30B 0.9800 . ?
C30 H30C 0.9800 . ?
C24 H24A 0.9900 . ?
C24 H24B 0.9900 . ?
C24 C25 1.540(2) . ?
C20 H20A 0.9800 . ?
C20 H20B 0.9800 . ?
C20 H20C 0.9800 . ?
C15 H15 0.9500 . ?
C15 C16 1.381(3) . ?
C15 C14 1.387(3) . ?
C5 H5 1.0000 . ?
C5 C6 1.475(2) . ?
C25 C27 1.531(2) . ?
C34 H34 1.0000 . ?
C34 C36 1.530(3) . ?
C27 H27A 0.9800 . ?
C27 H27B 0.9800 . ?
C27 H27C 0.9800 . ?
C16 H16 0.9500 . ?
C39 H39A 0.9800 . ?
C39 H39B 0.9800 . ?
C39 H39C 0.9800 . ?
C32 H32A 0.9800 . ?
C32 H32B 0.9800 . ?
C32 H32C 0.9800 . ?
C42 H42 0.9500 . ?
C42 C43 1.369(4) . ?
C42 C41 1.410(3) . ?
C8 H8 0.9500 . ?
C8 C9 1.382(3) . ?
C9 H9 0.9500 . ?
C9 C10 1.386(3) . ?
C14 H14 0.9500 . ?
C10 H10 0.9500 . ?
C33 H33A 0.9800 . ?
C33 H33B 0.9800 . ?
C33 H33C 0.9800 . ?
C19 H19A 0.9800 . ?
C19 H19B 0.9800 . ?
C19 H19C 0.9800 . ?
C44 H44 0.9500 . ?
C44 C45 1.382(3) . ?
C44 C43 1.390(3) . ?
C46 H46 0.9500 . ?
C46 C45 1.368(4) . ?
C46 C41 1.394(3) . ?
C45 H45 0.9500 . ?
C29 H29A 0.9800 . ?
C29 H29B 0.9800 . ?
C29 H29C 0.9800 . ?
C43 H43 0.9500 . ?
C38 H38A 0.9800 . ?
C38 H38B 0.9800 . ?
C38 H38C 0.9800 . ?
C36 H36A 0.9800 . ?
C36 H36B 0.9800 . ?
C36 H36C 0.9800 . ?
C41 C40 1.492(4) . ?
C40 H40A 0.9800 . ?
C40 H40B 0.9800 . ?
C40 H40C 0.9800 . ?

loop_
_geom_torsion_atom_site_label_1
_geom_torsion_atom_site_label_2
_geom_torsion_atom_site_label_3
_geom_torsion_atom_site_label_4
_geom_torsion
_geom_torsion_site_symmetry_1
_geom_torsion_site_symmetry_2
_geom_torsion_site_symmetry_3
_geom_torsion_site_symmetry_4
_geom_torsion_publ_flag
Zr1 O1 C21 N2 -2.90(13) . . . . ?
Zr1 O1 C21 N4 177.16(12) . . . . ?
Zr1 O2 C22 N3 8.61(13) . . . . ?
Zr1 O2 C22 N5 -170.07(12) . . . . ?
Zr1 N1 C1 C12 106.01(13) . . . . ?
Zr1 N1 C1 C2 -18.26(17) . . . . ?
Zr1 N3 C22 O2 -8.64(13) . . . . ?
Zr1 N3 C22 N5 169.84(15) . . . . ?
Zr1 N3 C24 C25 22.7(2) . . . . ?
Zr1 N2 C21 O1 2.94(13) . . . . ?
Zr1 N2 C21 N4 -177.13(15) . . . . ?
Zr1 N2 C23 C25 -22.3(2) . . . . ?
Zr1 C4 C3 C2 96.74(15) . . . . ?
Zr1 C4 C5 C6 -116.39(16) . . . . ?
Zr1 C3 C2 C1 -48.42(13) . . . . ?
Zr1 C5 C6 C7 110.39(15) . . . . ?
Zr1 C5 C6 C11 -66.57(19) . . . . ?
Si1 N1 C1 C12 -84.21(13) . . . . ?
Si1 N1 C1 C2 151.52(10) . . . . ?
N1 C1 C2 C3 45.75(16) . . . . ?
N3 C24 C25 C23 -61.53(16) . . . . ?
N3 C24 C25 C26 -178.76(12) . . . . ?
N3 C24 C25 C27 61.78(17) . . . . ?
N2 C23 C25 C26 178.22(13) . . . . ?
N2 C23 C25 C24 61.26(16) . . . . ?
N2 C23 C25 C27 -62.42(17) . . . . ?
C22 N3 C24 C25 -144.60(15) . . . . ?
C22 N5 C28 C30 -121.27(17) . . . . ?
C22 N5 C28 C29 113.72(18) . . . . ?
C22 N5 C31 C32 69.29(19) . . . . ?
C22 N5 C31 C33 -57.9(2) . . . . ?
C21 N2 C23 C25 139.17(15) . . . . ?
C21 N4 C37 C39 -66.2(2) . . . . ?
C21 N4 C37 C38 61.3(2) . . . . ?
C21 N4 C34 C35 -128.35(16) . . . . ?
C21 N4 C34 C36 106.00(18) . . . . ?
C4 C3 C2 C1 -128.72(16) . . . . ?
C4 C5 C6 C7 -157.34(16) . . . . ?
C4 C5 C6 C11 25.7(3) . . . . ?
C12 C13 C14 C15 -1.2(3) . . . . ?
C12 C17 C16 C15 -1.2(3) . . . . ?
C12 C1 C2 C3 -79.99(15) . . . . ?
C18 Si1 N1 Zr1 -25.00(10) . . . . ?
C18 Si1 N1 C1 164.89(10) . . . . ?
C3 C4 C5 Zr1 -58.14(14) . . . . ?
C3 C4 C5 C6 -174.53(15) . . . . ?
C7 C8 C9 C10 -0.8(3) . . . . ?
C23 N2 C21 Zr1 -167.55(17) . . . . ?
C23 N2 C21 O1 -164.61(14) . . . . ?
C23 N2 C21 N4 15.3(3) . . . . ?
C13 C12 C17 C16 0.7(2) . . . . ?
C13 C12 C1 N1 -27.9(2) . . . . ?
C13 C12 C1 C2 95.81(18) . . . . ?
C17 C12 C13 C14 0.5(3) . . . . ?
C17 C12 C1 N1 152.65(14) . . . . ?
C17 C12 C1 C2 -83.61(17) . . . . ?
C28 N5 C22 Zr1 112.0(6) . . . . ?
C28 N5 C22 O2 166.06(14) . . . . ?
C28 N5 C22 N3 -12.3(3) . . . . ?
C28 N5 C31 C32 -105.45(17) . . . . ?
C28 N5 C31 C33 127.37(16) . . . . ?
C1 C12 C13 C14 -178.95(16) . . . . ?
C1 C12 C17 C16 -179.81(15) . . . . ?
C37 N4 C21 O1 18.1(2) . . . . ?
C37 N4 C21 N2 -161.85(16) . . . . ?
C37 N4 C34 C35 66.66(19) . . . . ?
C37 N4 C34 C36 -59.0(2) . . . . ?
C31 N5 C22 Zr1 -62.4(7) . . . . ?
C31 N5 C22 O2 -8.3(2) . . . . ?
C31 N5 C22 N3 173.27(15) . . . . ?
C31 N5 C28 C30 53.24(19) . . . . ?
C31 N5 C28 C29 -71.77(19) . . . . ?
C24 N3 C22 Zr1 171.33(18) . . . . ?
C24 N3 C22 O2 162.69(14) . . . . ?
C24 N3 C22 N5 -18.8(3) . . . . ?
C20 Si1 N1 Zr1 96.51(10) . . . . ?
C20 Si1 N1 C1 -73.59(12) . . . . ?
C5 C4 C3 Zr1 57.60(14) . . . . ?
C5 C4 C3 C2 154.34(15) . . . . ?
C34 N4 C21 O1 -146.62(15) . . . . ?
C34 N4 C21 N2 33.4(2) . . . . ?
C34 N4 C37 C39 99.00(18) . . . . ?
C34 N4 C37 C38 -133.46(16) . . . . ?
C6 C7 C8 C9 0.2(3) . . . . ?
C6 C11 C10 C9 0.3(3) . . . . ?
C16 C15 C14 C13 0.7(3) . . . . ?
C8 C7 C6 C11 0.6(2) . . . . ?
C8 C7 C6 C5 -176.53(16) . . . . ?
C8 C9 C10 C11 0.5(3) . . . . ?
C14 C15 C16 C17 0.5(3) . . . . ?
C10 C11 C6 C7 -0.9(2) . . . . ?
C10 C11 C6 C5 176.11(16) . . . . ?
C19 Si1 N1 Zr1 -143.05(9) . . . . ?
C19 Si1 N1 C1 46.85(13) . . . . ?
C45 C44 C43 C42 0.0(3) . . . . ?
C45 C46 C41 C42 -0.9(3) . . . . ?
C45 C46 C41 C40 178.5(2) . . . . ?
C43 C42 C41 C46 0.6(3) . . . . ?
C43 C42 C41 C40 -178.8(2) . . . . ?
C43 C44 C45 C46 -0.3(3) . . . . ?
C41 C42 C43 C44 -0.2(3) . . . . ?
C41 C46 C45 C44 0.8(3) . . . . ?
